data_4076965
loop_
_publ_author_name
'Aneetha, Halikhedkar'
'Jim\'enez-Tenorio, Manuel'
'Puerta, M. Carmen'
'Valerga, Pedro'
'Sapunov, Valentin N.'
'Schmid, Roland'
'Kirchner, Karl'
'Mereiter, Kurt'

_publ_section_title
;
 Coordinatively Unsaturated Ruthenium Phosphine Half-Sandwich
 Complexes:&#x00A0; Correlations to Structure and Reactivity
;
_journal_issue 24
_journal_name_full Organometallics
_journal_page_first 5334
_journal_paper_doi 10.1021/om020359r
_journal_volume 21
_journal_year 2002
_chemical_formula_moiety 'C28 H60 P3 Ru 1+, C32 H12 B F24 1-'
_chemical_formula_sum 'C60 H72 B F24 P3 Ru'
_chemical_formula_weight 1453.97
_chemical_name_common '[Cp*Ru(PEt3)3][BAr'4] - compound no. 7'
_chemical_name_systematic
; 
 tris(tri-ethylphosphino)-(eta$5!-pentamethyl-cyclopentadienyl)
 ruthenium tetrakis(3,5-bis(trifluoromethyl)phenyl)borate
;
_space_group_IT_number 14
_symmetry_cell_setting monoclinic
_symmetry_space_group_name_Hall '-P 2ybc'
_symmetry_space_group_name_H-M 'P 1 21/c 1'
_atom_sites_solution_hydrogens geom
_atom_sites_solution_primary direct
_atom_sites_solution_secondary difmap
_audit_creation_method SHELXL-97
_cell_angle_alpha 90.00
_cell_angle_beta 107.42(2)
_cell_angle_gamma 90.00
_cell_formula_units_Z 4
_cell_length_a 19.447(5)
_cell_length_b 13.750(4)
_cell_length_c 26.068(6)
_cell_measurement_reflns_used 1322
_cell_measurement_temperature 223(2)
_cell_measurement_theta_max 30.0
_cell_measurement_theta_min 2.4
_cell_volume 6651(3)
_computing_cell_refinement 'Bruker SAINT'
_computing_data_collection 'Bruker SMART'
_computing_data_reduction 'Bruker SAINT, SADABS, XPREP'
_computing_molecular_graphics 'Bruker SHELXTL'
_computing_publication_material 'Bruker SHELXTL'
_computing_structure_refinement 'SHELXL-97 (Sheldrick, 1997)'
_computing_structure_solution 'SHELXS-97 (Sheldrick, 1997)'
_diffrn_ambient_temperature 223(2)
_diffrn_measured_fraction_theta_full 0.979
_diffrn_measured_fraction_theta_max 0.979
_diffrn_measurement_device_type 'BRUKER SMART 3-circle with CCD area detector'
_diffrn_measurement_method 'omega scans'
_diffrn_radiation_monochromator graphite
_diffrn_radiation_source 'fine-focus sealed tube'
_diffrn_radiation_type MoK\a
_diffrn_radiation_wavelength 0.71073
_diffrn_reflns_av_R_equivalents 0.0311
_diffrn_reflns_av_sigmaI/netI 0.0304
_diffrn_reflns_limit_h_max 27
_diffrn_reflns_limit_h_min -27
_diffrn_reflns_limit_k_max 18
_diffrn_reflns_limit_k_min -19
_diffrn_reflns_limit_l_max 36
_diffrn_reflns_limit_l_min -36
_diffrn_reflns_number 69930
_diffrn_reflns_theta_full 30.00
_diffrn_reflns_theta_max 30.00
_diffrn_reflns_theta_min 1.69
_exptl_absorpt_coefficient_mu 0.412
_exptl_absorpt_correction_T_max 1.000
_exptl_absorpt_correction_T_min 0.875
_exptl_absorpt_correction_type 'Semi-empirical from equivalents with SADABS'
_exptl_crystal_colour yellow
_exptl_crystal_density_diffrn 1.452
_exptl_crystal_density_method 'not measured'
_exptl_crystal_description oval
_exptl_crystal_F_000 2968
_exptl_crystal_size_max 0.70
_exptl_crystal_size_mid 0.65
_exptl_crystal_size_min 0.60
_refine_diff_density_max 0.575
_refine_diff_density_min -0.621
_refine_diff_density_rms 0.061
_refine_ls_extinction_coef 0.00044(9)
_refine_ls_extinction_expression Fc^*^=kFc[1+0.001xFc^2^\l^3^/sin(2\q)]^-1/4^
_refine_ls_extinction_method SHELXL
_refine_ls_goodness_of_fit_ref 1.023
_refine_ls_hydrogen_treatment mixed
_refine_ls_matrix_type full
_refine_ls_number_parameters 874
_refine_ls_number_reflns 19015
_refine_ls_number_restraints 231
_refine_ls_restrained_S_all 1.034
_refine_ls_R_factor_all 0.0677
_refine_ls_R_factor_gt 0.0443
_refine_ls_shift/su_max 0.140
_refine_ls_shift/su_mean 0.004
_refine_ls_structure_factor_coef Fsqd
_refine_ls_weighting_details 'calc w=1/[\s^2^(Fo^2^)+(0.0500P)^2^+5.9022P] where P=(Fo^2^+2Fc^2^)/3'
_refine_ls_weighting_scheme calc
_refine_ls_wR_factor_gt 0.1071
_refine_ls_wR_factor_ref 0.1252
_reflns_number_gt 13862
_reflns_number_total 19015
_reflns_threshold_expression >2sigma(I)
_cod_data_source_file om020359r.cif
_cod_data_source_block pvoj3fr
_cod_depositor_comments
;
The following automatic conversions were performed:

'_symmetry_cell_setting' value 'Monoclinic' changed to 'monoclinic'
according to /home/saulius/struct/CIF-dictionaries/cif_core.dic
dictionary named 'cif_core.dic' version 2.4.1 from 2010-06-29.

Automatic conversion script
Id: cif_fix_values 1715 2011-07-08 13:25:40Z adriana 
;
_cod_original_sg_symbol_H-M P2(1)/c
_cod_database_code 4076965

loop_
_symmetry_equiv_pos_as_xyz
'x, y, z'
'-x, y+1/2, -z+1/2'
'-x, -y, -z'
'x, -y-1/2, z-1/2'

loop_
_atom_site_label
_atom_site_type_symbol
_atom_site_fract_x
_atom_site_fract_y
_atom_site_fract_z
_atom_site_U_iso_or_equiv
_atom_site_adp_type
_atom_site_occupancy
_atom_site_symmetry_multiplicity
_atom_site_calc_flag
_atom_site_refinement_flags
Ru Ru 0.196967(9) 0.747575(12) 0.092850(7) 0.03100(6) Uani 1 1 d .
P1 P 0.25042(3) 0.59919(4) 0.12878(2) 0.03626(13) Uani 1 1 d .
P2 P 0.27754(4) 0.78508(5) 0.04395(2) 0.03754(13) Uani 1 1 d .
P3 P 0.26008(3) 0.83713(4) 0.16951(2) 0.03656(13) Uani 1 1 d .
C1 C 0.08623(14) 0.6766(2) 0.07825(13) 0.0520(7) Uani 1 1 d .
C2 C 0.09636(14) 0.6968(2) 0.02769(11) 0.0498(6) Uani 1 1 d .
C3 C 0.10034(14) 0.7989(2) 0.02305(11) 0.0522(7) Uani 1 1 d .
C4 C 0.09541(15) 0.8417(2) 0.07096(13) 0.0537(7) Uani 1 1 d .
C5 C 0.08734(15) 0.7655(2) 0.10586(12) 0.0527(7) Uani 1 1 d .
C6 C 0.05937(19) 0.5813(3) 0.0935(2) 0.0889(13) Uani 1 1 d .
H6A H 0.0073 0.5789 0.0792 0.133 Uiso 1 1 calc R
H6B H 0.0734 0.5757 0.1324 0.133 Uiso 1 1 calc R
H6C H 0.0802 0.5280 0.0788 0.133 Uiso 1 1 calc R
C7 C 0.0817(2) 0.6249(3) -0.01792(16) 0.0880(13) Uani 1 1 d .
H7A H 0.0305 0.6242 -0.0369 0.132 Uiso 1 1 calc R
H7B H 0.0969 0.5606 -0.0037 0.132 Uiso 1 1 calc R
H7C H 0.1083 0.6437 -0.0425 0.132 Uiso 1 1 calc R
C8 C 0.0917(2) 0.8540(4) -0.02853(16) 0.0940(15) Uani 1 1 d .
H8A H 0.0409 0.8615 -0.0476 0.141 Uiso 1 1 calc R
H8B H 0.1149 0.8182 -0.0509 0.141 Uiso 1 1 calc R
H8C H 0.1139 0.9176 -0.0204 0.141 Uiso 1 1 calc R
C9 C 0.0773(2) 0.9472(3) 0.0752(2) 0.1022(17) Uani 1 1 d .
H9A H 0.0256 0.9564 0.0604 0.153 Uiso 1 1 calc R
H9B H 0.1019 0.9865 0.0553 0.153 Uiso 1 1 calc R
H9C H 0.0925 0.9668 0.1127 0.153 Uiso 1 1 calc R
C10 C 0.0650(2) 0.7796(4) 0.15575(16) 0.0951(15) Uani 1 1 d .
H10A H 0.0129 0.7847 0.1460 0.143 Uiso 1 1 calc R
H10B H 0.0866 0.8387 0.1738 0.143 Uiso 1 1 calc R
H10C H 0.0810 0.7245 0.1796 0.143 Uiso 1 1 calc R
C11 C 0.21506(18) 0.55359(19) 0.18358(11) 0.0512(6) Uani 1 1 d .
H11A H 0.2510 0.5695 0.2179 0.061 Uiso 1 1 calc R
H11B H 0.1718 0.5915 0.1820 0.061 Uiso 1 1 calc R
C12 C 0.1957(2) 0.4460(2) 0.18584(15) 0.0706(10) Uani 1 1 d .
H12A H 0.1783 0.4350 0.2166 0.106 Uiso 1 1 calc R
H12B H 0.2381 0.4064 0.1893 0.106 Uiso 1 1 calc R
H12C H 0.1584 0.4285 0.1531 0.106 Uiso 1 1 calc R
C13 C 0.23438(16) 0.49617(19) 0.08111(12) 0.0497(6) Uani 1 1 d .
H13A H 0.2435 0.4355 0.1018 0.060 Uiso 1 1 calc R
H13B H 0.1834 0.4965 0.0598 0.060 Uiso 1 1 calc R
C14 C 0.2798(2) 0.4961(2) 0.04279(14) 0.0670(9) Uani 1 1 d .
H14A H 0.2677 0.4397 0.0195 0.100 Uiso 1 1 calc R
H14B H 0.3304 0.4937 0.0632 0.100 Uiso 1 1 calc R
H14C H 0.2702 0.5548 0.0212 0.100 Uiso 1 1 calc R
C15 C 0.34773(15) 0.5849(2) 0.16319(12) 0.0509(6) Uani 1 1 d .
H15A H 0.3738 0.5981 0.1371 0.061 Uiso 1 1 calc R
H15B H 0.3621 0.6347 0.1913 0.061 Uiso 1 1 calc R
C16 C 0.37266(18) 0.4854(2) 0.18915(14) 0.0647(8) Uani 1 1 d .
H16A H 0.4244 0.4864 0.2059 0.097 Uiso 1 1 calc R
H16B H 0.3605 0.4352 0.1618 0.097 Uiso 1 1 calc R
H16C H 0.3488 0.4719 0.2161 0.097 Uiso 1 1 calc R
C17 C 0.24803(18) 0.7339(2) -0.02514(11) 0.0519(7) Uani 1 1 d .
H17A H 0.2207 0.6745 -0.0240 0.062 Uiso 1 1 calc R
H17B H 0.2143 0.7804 -0.0480 0.062 Uiso 1 1 calc R
C18 C 0.3040(2) 0.7089(3) -0.05328(14) 0.0774(10) Uani 1 1 d .
H18A H 0.2801 0.6831 -0.0888 0.116 Uiso 1 1 calc R
H18B H 0.3371 0.6606 -0.0324 0.116 Uiso 1 1 calc R
H18C H 0.3306 0.7671 -0.0566 0.116 Uiso 1 1 calc R
C19 C 0.28040(18) 0.91729(19) 0.03177(11) 0.0529(7) Uani 1 1 d .
H19A H 0.2338 0.9442 0.0320 0.063 Uiso 1 1 calc R
H19B H 0.3169 0.9452 0.0628 0.063 Uiso 1 1 calc R
C20 C 0.2957(3) 0.9556(3) -0.01866(15) 0.0831(12) Uani 1 1 d .
H20A H 0.2952 1.0261 -0.0184 0.125 Uiso 1 1 calc R
H20B H 0.2591 0.9320 -0.0503 0.125 Uiso 1 1 calc R
H20C H 0.3427 0.9330 -0.0194 0.125 Uiso 1 1 calc R
C21 C 0.37349(15) 0.7485(2) 0.06945(12) 0.0493(6) Uani 1 1 d .
H21A H 0.3859 0.7445 0.1087 0.059 Uiso 1 1 calc R
H21B H 0.3770 0.6824 0.0564 0.059 Uiso 1 1 calc R
C22 C 0.4322(2) 0.8094(3) 0.05640(18) 0.0826(12) Uani 1 1 d .
H22A H 0.4789 0.7799 0.0729 0.124 Uiso 1 1 calc R
H22B H 0.4318 0.8748 0.0703 0.124 Uiso 1 1 calc R
H22C H 0.4230 0.8122 0.0177 0.124 Uiso 1 1 calc R
C23 C 0.23175(18) 0.9626(2) 0.17667(13) 0.0564(7) Uani 1 1 d .
H23A H 0.1796 0.9621 0.1708 0.068 Uiso 1 1 calc R
H23B H 0.2545 0.9827 0.2140 0.068 Uiso 1 1 calc R
C24 C 0.2477(2) 1.0390(2) 0.14084(16) 0.0733(10) Uani 1 1 d .
H24A H 0.2300 1.1014 0.1488 0.110 Uiso 1 1 calc R
H24B H 0.2240 1.0222 0.1036 0.110 Uiso 1 1 calc R
H24C H 0.2993 1.0428 0.1469 0.110 Uiso 1 1 calc R
C25 C 0.2523(2) 0.7825(2) 0.23270(11) 0.0590(8) Uani 1 1 d .
H25A H 0.2067 0.7467 0.2235 0.071 Uiso 1 1 calc R
H25B H 0.2910 0.7343 0.2445 0.071 Uiso 1 1 calc R
C26 C 0.2551(3) 0.8465(3) 0.28143(13) 0.0827(12) Uani 1 1 d .
H26A H 0.2503 0.8060 0.3107 0.124 Uiso 1 1 calc R
H26B H 0.2159 0.8932 0.2717 0.124 Uiso 1 1 calc R
H26C H 0.3007 0.8808 0.2928 0.124 Uiso 1 1 calc R
C27 C 0.35809(15) 0.8548(2) 0.18475(13) 0.0550(7) Uani 1 1 d .
H27A H 0.3801 0.7906 0.1852 0.066 Uiso 1 1 calc R
H27B H 0.3664 0.8912 0.1548 0.066 Uiso 1 1 calc R
C28 C 0.3988(2) 0.9068(3) 0.23676(18) 0.0966(16) Uani 1 1 d .
H28A H 0.4496 0.9107 0.2393 0.145 Uiso 1 1 calc R
H28B H 0.3932 0.8709 0.2673 0.145 Uiso 1 1 calc R
H28C H 0.3796 0.9719 0.2367 0.145 Uiso 1 1 calc R
B B 0.26399(14) 0.2457(2) 0.36761(11) 0.0374(5) Uani 1 1 d .
C29 C 0.33332(13) 0.19017(18) 0.35803(10) 0.0392(5) Uani 1 1 d .
C30 C 0.35633(14) 0.2138(2) 0.31363(10) 0.0432(5) Uani 1 1 d .
H30 H 0.3326 0.2642 0.2908 0.052 Uiso 1 1 calc R
C31 C 0.41246(14) 0.1661(2) 0.30185(11) 0.0452(6) Uani 1 1 d .
C32 C 0.44740(14) 0.0898(2) 0.33363(11) 0.0487(6) Uani 1 1 d .
H32 H 0.4858 0.0574 0.3260 0.058 Uiso 1 1 calc R
C33 C 0.42447(15) 0.0621(2) 0.37699(11) 0.0470(6) Uani 1 1 d .
C34 C 0.36890(14) 0.11162(19) 0.38909(10) 0.0435(5) Uani 1 1 d .
H34 H 0.3548 0.0918 0.4190 0.052 Uiso 1 1 calc R
C35 C 0.43433(19) 0.1981(3) 0.25431(15) 0.0620(8) Uani 1 1 d .
C36 C 0.45977(19) -0.0244(3) 0.40943(14) 0.0660(9) Uani 1 1 d .
C37 C 0.19482(13) 0.18756(18) 0.32756(9) 0.0373(5) Uani 1 1 d .
C38 C 0.17010(14) 0.09953(18) 0.34286(10) 0.0415(5) Uani 1 1 d .
H38 H 0.1899 0.0775 0.3784 0.050 Uiso 1 1 calc R
C39 C 0.11738(14) 0.04404(18) 0.30724(11) 0.0424(5) Uani 1 1 d .
C40 C 0.08681(14) 0.07358(19) 0.25456(10) 0.0426(5) Uani 1 1 d .
H40 H 0.0511 0.0359 0.2304 0.051 Uiso 1 1 calc R
C41 C 0.11025(13) 0.16016(18) 0.23837(9) 0.0401(5) Uani 1 1 d .
C42 C 0.16327(13) 0.21574(18) 0.27436(10) 0.0386(5) Uani 1 1 d .
H42 H 0.1782 0.2742 0.2623 0.046 Uiso 1 1 calc R
C43 C 0.09104(18) -0.0485(2) 0.32572(13) 0.0578(7) Uani 1 1 d .
C44 C 0.07818(18) 0.1952(2) 0.18186(11) 0.0539(7) Uani 1 1 d .
C45 C 0.26419(13) 0.36195(18) 0.35333(9) 0.0374(5) Uani 1 1 d .
C46 C 0.32782(13) 0.41440(19) 0.35892(10) 0.0421(5) Uani 1 1 d .
H46 H 0.3719 0.3808 0.3692 0.051 Uiso 1 1 calc R
C47 C 0.32836(14) 0.51381(19) 0.34993(11) 0.0455(6) Uani 1 1 d .
C48 C 0.26513(15) 0.5666(2) 0.33584(11) 0.0471(6) Uani 1 1 d .
H48 H 0.2652 0.6338 0.3294 0.057 Uiso 1 1 calc R
C49 C 0.20146(14) 0.5174(2) 0.33148(10) 0.0440(5) Uani 1 1 d .
C50 C 0.20113(13) 0.41759(19) 0.33989(9) 0.0400(5) Uani 1 1 d .
H50 H 0.1570 0.3864 0.3364 0.048 Uiso 1 1 calc R
C51 C 0.39842(19) 0.5647(3) 0.35656(16) 0.0653(8) Uani 1 1 d .
C52 C 0.13248(18) 0.5730(2) 0.31740(14) 0.0605(8) Uani 1 1 d .
C53 C 0.26348(12) 0.24568(17) 0.43045(9) 0.0367(5) Uani 1 1 d .
C54 C 0.19969(13) 0.24567(18) 0.44464(10) 0.0401(5) Uani 1 1 d .
H54 H 0.1557 0.2365 0.4176 0.048 Uiso 1 1 calc R
C55 C 0.19910(14) 0.25874(18) 0.49734(10) 0.0422(5) Uani 1 1 d .
C56 C 0.26275(15) 0.27197(19) 0.53851(10) 0.0435(5) Uani 1 1 d .
H56 H 0.2624 0.2807 0.5742 0.052 Uiso 1 1 calc R
C57 C 0.32698(14) 0.27198(18) 0.52560(10) 0.0410(5) Uani 1 1 d .
C58 C 0.32713(13) 0.25893(17) 0.47277(10) 0.0389(5) Uani 1 1 d .
H58 H 0.3714 0.2590 0.4652 0.047 Uiso 1 1 calc R
C59 C 0.12867(17) 0.2583(3) 0.50930(13) 0.0595(8) Uani 1 1 d .
C60 C 0.39584(17) 0.2883(2) 0.56976(12) 0.0560(7) Uani 1 1 d .
F1 F 0.4883(3) 0.1515(3) 0.24724(18) 0.1304(19) Uani 0.844(4) 1 d PD
F2 F 0.4542(3) 0.2910(2) 0.25786(18) 0.1315(17) Uani 0.844(4) 1 d PD
F3 F 0.3804(2) 0.1994(5) 0.20999(12) 0.144(2) Uani 0.844(4) 1 d PD
F4 F 0.43947(15) -0.0394(2) 0.45408(12) 0.0798(8) Uani 0.876(4) 1 d PD
F5 F 0.52953(14) -0.0196(3) 0.42568(15) 0.1039(13) Uani 0.876(4) 1 d PD
F6 F 0.4408(2) -0.10773(19) 0.38234(13) 0.1291(17) Uani 0.876(4) 1 d PD
F7 F 0.06984(18) -0.11384(17) 0.28677(11) 0.0958(10) Uani 0.933(3) 1 d PD
F8 F 0.14260(15) -0.09432(17) 0.36380(11) 0.0886(9) Uani 0.933(3) 1 d PD
F9 F 0.03780(17) -0.03416(18) 0.34555(16) 0.1063(12) Uani 0.933(3) 1 d PD
F10 F 0.0347(4) 0.2648(4) 0.17739(12) 0.156(3) Uani 0.822(7) 1 d PD
F11 F 0.0490(2) 0.1235(2) 0.14780(9) 0.0788(10) Uani 0.822(7) 1 d PD
F12 F 0.1303(2) 0.2301(3) 0.16168(10) 0.0947(15) Uani 0.822(7) 1 d PD
F13 F 0.3928(2) 0.6455(4) 0.3308(4) 0.200(4) Uani 0.811(4) 1 d PD
F14 F 0.44632(18) 0.5136(3) 0.3432(2) 0.1252(18) Uani 0.811(4) 1 d PD
F15 F 0.4311(3) 0.5837(6) 0.40662(19) 0.192(3) Uani 0.811(4) 1 d PD
F16 F 0.14044(18) 0.6626(2) 0.3368(2) 0.145(2) Uani 0.857(4) 1 d PD
F17 F 0.09980(19) 0.5775(4) 0.26651(12) 0.1340(19) Uani 0.857(4) 1 d PD
F18 F 0.08419(16) 0.5354(3) 0.33857(16) 0.1058(13) Uani 0.857(4) 1 d PD
F19 F 0.13295(18) 0.2809(6) 0.55789(15) 0.165(3) Uani 0.831(4) 1 d PD
F20 F 0.0973(2) 0.1716(3) 0.5005(2) 0.1293(18) Uani 0.831(4) 1 d PD
F21 F 0.08068(19) 0.3144(4) 0.4783(2) 0.146(2) Uani 0.831(4) 1 d PD
F22 F 0.39994(13) 0.37573(18) 0.59033(11) 0.1065(9) Uani 1 1 d .
F23 F 0.45414(11) 0.2724(2) 0.55454(9) 0.0884(7) Uani 1 1 d .
F24 F 0.40310(14) 0.2278(2) 0.61091(9) 0.0962(8) Uani 1 1 d .
F1A F 0.3957(8) 0.2525(10) 0.2249(5) 0.0654(13) Uiso 0.156(4) 1 d PD
F2A F 0.4350(9) 0.1225(9) 0.2199(5) 0.0654(13) Uiso 0.156(4) 1 d PD
F3A F 0.4959(7) 0.2354(11) 0.2673(4) 0.0654(13) Uiso 0.156(4) 1 d PD
F4A F 0.5047(9) -0.0674(10) 0.3841(6) 0.0654(13) Uiso 0.124(4) 1 d PD
F5A F 0.4301(9) -0.0695(10) 0.4254(8) 0.0654(13) Uiso 0.124(4) 1 d PD
F6A F 0.5233(9) 0.0137(9) 0.4525(6) 0.0654(13) Uiso 0.124(4) 1 d PD
F7A F 0.0998(16) -0.0475(14) 0.3786(10) 0.0654(13) Uiso 0.067(3) 1 d PD
F8A F 0.0210(13) -0.0602(15) 0.3037(11) 0.0654(13) Uiso 0.067(3) 1 d PD
F9A F 0.1188(15) -0.1183(13) 0.3204(13) 0.0654(13) Uiso 0.067(3) 1 d PD
F10A F 0.0778(8) 0.1381(11) 0.1467(4) 0.0654(13) Uiso 0.178(7) 1 d PD
F11A F 0.0970(8) 0.2742(10) 0.1705(4) 0.0654(13) Uiso 0.178(7) 1 d PD
F12A F 0.0029(7) 0.2163(10) 0.1711(4) 0.0654(13) Uiso 0.178(7) 1 d PD
F13A F 0.4505(5) 0.5258(8) 0.3871(6) 0.0654(13) Uiso 0.189(4) 1 d PD
F14A F 0.3985(6) 0.6505(9) 0.3739(6) 0.0654(13) Uiso 0.189(4) 1 d PD
F15A F 0.4086(5) 0.5806(9) 0.3095(4) 0.0654(13) Uiso 0.189(4) 1 d PD
F16A F 0.0810(6) 0.5277(9) 0.2847(7) 0.0654(13) Uiso 0.143(4) 1 d PD
F17A F 0.1139(7) 0.5999(12) 0.3536(5) 0.0654(13) Uiso 0.143(4) 1 d PD
F18A F 0.1363(6) 0.6548(10) 0.2904(7) 0.0654(13) Uiso 0.143(4) 1 d PD
F19A F 0.0766(6) 0.2288(12) 0.4718(5) 0.0654(13) Uiso 0.169(4) 1 d PD
F20A F 0.1105(6) 0.3405(9) 0.5219(7) 0.0654(13) Uiso 0.169(4) 1 d PD
F21A F 0.1285(6) 0.2043(10) 0.5490(6) 0.0654(13) Uiso 0.169(4) 1 d PD

loop_
_atom_site_aniso_label
_atom_site_aniso_U_11
_atom_site_aniso_U_22
_atom_site_aniso_U_33
_atom_site_aniso_U_23
_atom_site_aniso_U_13
_atom_site_aniso_U_12
Ru 0.03303(9) 0.03022(9) 0.02790(9) -0.00130(6) 0.00629(6) -0.00098(7)
P1 0.0420(3) 0.0291(3) 0.0372(3) 0.0012(2) 0.0110(2) -0.0018(2)
P2 0.0459(3) 0.0343(3) 0.0334(3) 0.0015(2) 0.0134(3) -0.0030(2)
P3 0.0411(3) 0.0333(3) 0.0318(3) -0.0043(2) 0.0057(2) 0.0000(2)
C1 0.0324(12) 0.0567(16) 0.0624(17) 0.0028(13) 0.0077(12) -0.0054(11)
C2 0.0346(13) 0.0592(16) 0.0477(15) -0.0159(12) 0.0003(11) -0.0025(11)
C3 0.0372(13) 0.0676(18) 0.0437(14) 0.0083(13) -0.0001(11) 0.0035(12)
C4 0.0377(13) 0.0482(15) 0.0633(18) -0.0094(13) -0.0029(12) 0.0078(11)
C5 0.0356(13) 0.075(2) 0.0462(14) -0.0051(13) 0.0105(11) 0.0055(12)
C6 0.0488(19) 0.078(2) 0.133(4) 0.023(2) 0.016(2) -0.0202(17)
C7 0.057(2) 0.116(3) 0.077(2) -0.056(2) -0.0018(17) -0.009(2)
C8 0.067(2) 0.134(4) 0.068(2) 0.051(2) -0.0004(18) 0.018(2)
C9 0.067(2) 0.061(2) 0.143(4) -0.022(2) -0.023(2) 0.0282(18)
C10 0.059(2) 0.167(5) 0.066(2) -0.010(3) 0.0290(19) 0.024(3)
C11 0.0722(19) 0.0409(13) 0.0452(14) 0.0047(11) 0.0248(13) -0.0064(12)
C12 0.106(3) 0.0471(16) 0.070(2) 0.0093(15) 0.043(2) -0.0147(17)
C13 0.0603(17) 0.0357(12) 0.0539(15) -0.0072(11) 0.0181(13) -0.0042(11)
C14 0.100(3) 0.0449(15) 0.068(2) -0.0079(14) 0.0425(19) 0.0004(16)
C15 0.0473(15) 0.0422(13) 0.0577(16) 0.0120(12) 0.0072(12) 0.0043(11)
C16 0.0638(19) 0.0507(16) 0.074(2) 0.0194(15) 0.0119(16) 0.0142(14)
C17 0.0670(18) 0.0535(16) 0.0367(13) -0.0052(11) 0.0177(12) -0.0030(13)
C18 0.093(3) 0.097(3) 0.0526(19) -0.0157(18) 0.0385(19) -0.005(2)
C19 0.0736(19) 0.0393(13) 0.0459(15) 0.0034(11) 0.0181(13) -0.0072(13)
C20 0.138(4) 0.0572(19) 0.061(2) 0.0146(16) 0.041(2) -0.014(2)
C21 0.0447(14) 0.0535(15) 0.0534(15) 0.0006(12) 0.0203(12) -0.0050(12)
C22 0.056(2) 0.102(3) 0.097(3) 0.014(2) 0.033(2) -0.017(2)
C23 0.0642(18) 0.0418(14) 0.0573(17) -0.0081(12) 0.0092(14) 0.0059(13)
C24 0.094(3) 0.0450(16) 0.078(2) -0.0006(15) 0.021(2) 0.0062(16)
C25 0.084(2) 0.0546(16) 0.0372(14) -0.0033(12) 0.0164(14) -0.0010(15)
C26 0.138(4) 0.072(2) 0.0429(17) -0.0103(15) 0.035(2) 0.000(2)
C27 0.0454(15) 0.0512(15) 0.0593(17) -0.0171(13) 0.0020(13) -0.0019(12)
C28 0.056(2) 0.112(3) 0.098(3) -0.064(3) -0.013(2) 0.000(2)
B 0.0344(12) 0.0445(14) 0.0316(12) -0.0020(10) 0.0074(10) -0.0026(11)
C29 0.0382(12) 0.0429(12) 0.0354(11) -0.0049(9) 0.0093(9) -0.0027(10)
C30 0.0426(13) 0.0464(13) 0.0406(13) -0.0024(10) 0.0124(10) -0.0024(11)
C31 0.0428(13) 0.0498(14) 0.0462(14) -0.0106(11) 0.0183(11) -0.0077(11)
C32 0.0399(13) 0.0558(15) 0.0505(15) -0.0149(12) 0.0138(11) -0.0009(11)
C33 0.0435(14) 0.0494(14) 0.0424(13) -0.0079(11) 0.0040(11) 0.0023(11)
C34 0.0417(13) 0.0501(14) 0.0361(12) -0.0051(10) 0.0079(10) -0.0017(11)
C35 0.0632(19) 0.0638(19) 0.070(2) -0.0039(16) 0.0362(17) -0.0053(16)
C36 0.063(2) 0.076(2) 0.0534(18) -0.0003(16) 0.0086(15) 0.0191(17)
C37 0.0352(11) 0.0416(12) 0.0341(11) -0.0026(9) 0.0091(9) -0.0042(9)
C38 0.0435(13) 0.0439(13) 0.0362(12) 0.0011(10) 0.0106(10) -0.0035(10)
C39 0.0424(13) 0.0411(12) 0.0460(13) -0.0008(10) 0.0168(11) -0.0048(10)
C40 0.0397(13) 0.0449(13) 0.0418(13) -0.0063(10) 0.0098(10) -0.0079(10)
C41 0.0422(13) 0.0434(12) 0.0331(11) -0.0045(9) 0.0091(10) -0.0036(10)
C42 0.0420(13) 0.0376(11) 0.0360(11) -0.0030(9) 0.0117(10) -0.0065(10)
C43 0.0662(19) 0.0497(16) 0.0605(18) 0.0004(13) 0.0237(15) -0.0137(14)
C44 0.0687(19) 0.0486(15) 0.0379(13) -0.0052(11) 0.0063(13) -0.0078(13)
C45 0.0349(11) 0.0441(12) 0.0318(11) -0.0029(9) 0.0081(9) -0.0038(9)
C46 0.0353(12) 0.0467(13) 0.0425(13) -0.0037(10) 0.0088(10) -0.0040(10)
C47 0.0456(14) 0.0459(13) 0.0450(14) -0.0061(11) 0.0137(11) -0.0101(11)
C48 0.0555(16) 0.0425(13) 0.0432(14) -0.0014(10) 0.0145(12) -0.0040(11)
C49 0.0430(13) 0.0486(14) 0.0385(12) -0.0018(10) 0.0094(10) 0.0021(11)
C50 0.0352(12) 0.0473(13) 0.0354(12) -0.0040(10) 0.0072(9) -0.0035(10)
C51 0.0567(19) 0.0586(18) 0.081(2) -0.0072(17) 0.0213(17) -0.0160(15)
C52 0.0566(18) 0.0588(18) 0.066(2) 0.0027(15) 0.0185(15) 0.0098(14)
C53 0.0363(11) 0.0381(11) 0.0348(11) -0.0029(9) 0.0090(9) -0.0006(9)
C54 0.0361(11) 0.0454(13) 0.0368(11) -0.0018(10) 0.0079(9) 0.0001(10)
C55 0.0412(12) 0.0455(13) 0.0414(12) -0.0031(10) 0.0148(10) 0.0014(10)
C56 0.0504(14) 0.0453(13) 0.0355(12) -0.0048(10) 0.0138(11) 0.0014(10)
C57 0.0425(13) 0.0389(12) 0.0378(12) -0.0052(9) 0.0062(10) -0.0005(9)
C58 0.0354(11) 0.0415(12) 0.0387(12) -0.0044(9) 0.0094(9) -0.0012(9)
C59 0.0498(16) 0.082(2) 0.0518(16) -0.0058(15) 0.0230(13) 0.0005(16)
C60 0.0507(16) 0.0655(18) 0.0450(15) -0.0120(13) 0.0040(12) 0.0008(14)
F1 0.152(4) 0.150(3) 0.140(3) 0.059(3) 0.122(3) 0.080(3)
F2 0.202(4) 0.070(2) 0.178(4) 0.000(2) 0.141(4) -0.028(3)
F3 0.109(3) 0.278(6) 0.0481(16) 0.016(2) 0.0269(17) -0.062(3)
F4 0.0839(17) 0.0819(17) 0.0735(17) 0.0252(14) 0.0234(14) 0.0186(13)
F5 0.0542(14) 0.148(3) 0.105(3) 0.046(2) 0.0166(15) 0.0302(16)
F6 0.192(4) 0.0563(15) 0.090(2) -0.0111(14) -0.032(2) 0.038(2)
F7 0.155(3) 0.0581(13) 0.0788(16) -0.0133(11) 0.0414(18) -0.0492(15)
F8 0.1003(19) 0.0628(14) 0.0941(19) 0.0305(13) 0.0163(15) -0.0091(13)
F9 0.117(2) 0.0721(15) 0.175(3) 0.0150(17) 0.112(3) -0.0049(14)
F10 0.229(6) 0.155(4) 0.0543(17) 0.005(2) -0.001(2) 0.152(4)
F11 0.101(2) 0.0762(17) 0.0396(11) -0.0096(10) -0.0082(13) -0.0321(16)
F12 0.104(3) 0.132(3) 0.0450(13) 0.0179(15) 0.0164(14) -0.035(2)
F13 0.083(2) 0.117(3) 0.389(9) 0.137(5) 0.051(4) -0.021(2)
F14 0.073(2) 0.097(2) 0.235(5) -0.044(3) 0.092(3) -0.0339(18)
F15 0.124(3) 0.343(8) 0.119(3) -0.107(5) 0.051(3) -0.166(5)
F16 0.084(2) 0.071(2) 0.262(6) -0.050(3) 0.023(3) 0.0221(17)
F17 0.094(2) 0.242(5) 0.0623(17) 0.044(2) 0.0182(16) 0.094(3)
F18 0.0660(17) 0.114(3) 0.155(3) 0.047(2) 0.0596(19) 0.0374(17)
F19 0.078(2) 0.357(8) 0.079(2) -0.092(4) 0.0540(19) -0.053(3)
F20 0.082(2) 0.105(3) 0.231(5) -0.028(3) 0.091(3) -0.036(2)
F21 0.078(2) 0.219(5) 0.167(4) 0.096(4) 0.075(3) 0.084(3)
F22 0.0816(15) 0.0816(15) 0.119(2) -0.0526(14) -0.0258(14) 0.0002(12)
F23 0.0441(10) 0.149(2) 0.0625(12) -0.0211(13) 0.0017(9) -0.0003(12)
F24 0.0874(16) 0.131(2) 0.0512(12) 0.0184(12) -0.0081(11) -0.0030(14)

loop_
_atom_type_symbol
_atom_type_description
_atom_type_scat_dispersion_real
_atom_type_scat_dispersion_imag
_atom_type_scat_source
C C 0.0033 0.0016 'International Tables Vol C Tables 4.2.6.8 and 6.1.1.4'
H H 0.0000 0.0000 'International Tables Vol C Tables 4.2.6.8 and 6.1.1.4'
B B 0.0013 0.0007 'International Tables Vol C Tables 4.2.6.8 and 6.1.1.4'
F F 0.0171 0.0103 'International Tables Vol C Tables 4.2.6.8 and 6.1.1.4'
P P 0.1023 0.0942 'International Tables Vol C Tables 4.2.6.8 and 6.1.1.4'
Ru Ru -1.2594 0.8363 'International Tables Vol C Tables 4.2.6.8 and 6.1.1.4'

loop_
_geom_angle_atom_site_label_1
_geom_angle_atom_site_label_2
_geom_angle_atom_site_label_3
_geom_angle
C5 Ru C2 60.68(11)
C5 Ru C4 36.49(11)
C2 Ru C4 60.22(10)
C5 Ru C1 36.16(11)
C2 Ru C1 36.11(11)
C4 Ru C1 60.02(11)
C5 Ru C3 60.24(11)
C2 Ru C3 35.93(11)
C4 Ru C3 35.78(11)
C1 Ru C3 59.63(11)
C5 Ru P1 110.93(9)
C2 Ru P1 102.06(8)
C4 Ru P1 146.69(9)
C1 Ru P1 88.75(8)
C3 Ru P1 137.71(8)
C5 Ru P2 149.79(8)
C2 Ru P2 103.02(8)
C4 Ru P2 113.97(9)
C1 Ru P2 138.47(8)
C3 Ru P2 91.32(8)
P1 Ru P2 96.84(3)
C5 Ru P3 95.20(8)
C2 Ru P3 154.70(7)
C4 Ru P3 96.19(8)
C1 Ru P3 126.09(8)
C3 Ru P3 127.25(9)
P1 Ru P3 93.42(3)
P2 Ru P3 94.74(3)
C15 P1 C13 100.77(14)
C15 P1 C11 98.68(14)
C13 P1 C11 103.30(13)
C15 P1 Ru 123.53(9)
C13 P1 Ru 115.55(10)
C11 P1 Ru 112.04(10)
C19 P2 C21 104.47(14)
C19 P2 C17 102.86(13)
C21 P2 C17 103.33(14)
C19 P2 Ru 111.56(10)
C21 P2 Ru 120.54(9)
C17 P2 Ru 112.30(10)
C23 P3 C27 100.14(14)
C23 P3 C25 100.56(15)
C27 P3 C25 102.44(16)
C23 P3 Ru 118.76(10)
C27 P3 Ru 119.64(10)
C25 P3 Ru 112.41(11)
C5 C1 C2 108.6(3)
C5 C1 C6 124.8(3)
C2 C1 C6 124.8(3)
C5 C1 Ru 71.16(16)
C2 C1 Ru 71.67(15)
C6 C1 Ru 135.2(2)
C3 C2 C1 107.5(2)
C3 C2 C7 125.9(3)
C1 C2 C7 124.0(3)
C3 C2 Ru 72.72(15)
C1 C2 Ru 72.22(15)
C7 C2 Ru 134.9(2)
C4 C3 C2 108.6(3)
C4 C3 C8 124.2(3)
C2 C3 C8 125.5(3)
C4 C3 Ru 71.53(15)
C2 C3 Ru 71.35(15)
C8 C3 Ru 134.9(2)
C3 C4 C5 108.0(3)
C3 C4 C9 123.2(3)
C5 C4 C9 126.0(4)
C3 C4 Ru 72.68(16)
C5 C4 Ru 71.17(15)
C9 C4 Ru 137.0(2)
C1 C5 C4 107.3(3)
C1 C5 C10 126.0(3)
C4 C5 C10 125.0(3)
C1 C5 Ru 72.68(16)
C4 C5 Ru 72.34(16)
C10 C5 Ru 132.2(2)
C1 C6 H6A 109.5
C1 C6 H6B 109.5
H6A C6 H6B 109.5
C1 C6 H6C 109.5
H6A C6 H6C 109.5
H6B C6 H6C 109.5
C2 C7 H7A 109.5
C2 C7 H7B 109.5
H7A C7 H7B 109.5
C2 C7 H7C 109.5
H7A C7 H7C 109.5
H7B C7 H7C 109.5
C3 C8 H8A 109.5
C3 C8 H8B 109.5
H8A C8 H8B 109.5
C3 C8 H8C 109.5
H8A C8 H8C 109.5
H8B C8 H8C 109.5
C4 C9 H9A 109.5
C4 C9 H9B 109.5
H9A C9 H9B 109.5
C4 C9 H9C 109.5
H9A C9 H9C 109.5
H9B C9 H9C 109.5
C5 C10 H10A 109.5
C5 C10 H10B 109.5
H10A C10 H10B 109.5
C5 C10 H10C 109.5
H10A C10 H10C 109.5
H10B C10 H10C 109.5
C12 C11 P1 120.3(2)
C12 C11 H11A 107.3
P1 C11 H11A 107.3
C12 C11 H11B 107.3
P1 C11 H11B 107.3
H11A C11 H11B 106.9
C11 C12 H12A 109.5
C11 C12 H12B 109.5
H12A C12 H12B 109.5
C11 C12 H12C 109.5
H12A C12 H12C 109.5
H12B C12 H12C 109.5
C14 C13 P1 115.4(2)
C14 C13 H13A 108.4
P1 C13 H13A 108.4
C14 C13 H13B 108.4
P1 C13 H13B 108.4
H13A C13 H13B 107.5
C13 C14 H14A 109.5
C13 C14 H14B 109.5
H14A C14 H14B 109.5
C13 C14 H14C 109.5
H14A C14 H14C 109.5
H14B C14 H14C 109.5
C16 C15 P1 116.8(2)
C16 C15 H15A 108.1
P1 C15 H15A 108.1
C16 C15 H15B 108.1
P1 C15 H15B 108.1
H15A C15 H15B 107.3
C15 C16 H16A 109.5
C15 C16 H16B 109.5
H16A C16 H16B 109.5
C15 C16 H16C 109.5
H16A C16 H16C 109.5
H16B C16 H16C 109.5
C18 C17 P2 119.6(2)
C18 C17 H17A 107.4
P2 C17 H17A 107.4
C18 C17 H17B 107.4
P2 C17 H17B 107.4
H17A C17 H17B 106.9
C17 C18 H18A 109.5
C17 C18 H18B 109.5
H18A C18 H18B 109.5
C17 C18 H18C 109.5
H18A C18 H18C 109.5
H18B C18 H18C 109.5
C20 C19 P2 120.7(2)
C20 C19 H19A 107.1
P2 C19 H19A 107.1
C20 C19 H19B 107.1
P2 C19 H19B 107.1
H19A C19 H19B 106.8
C19 C20 H20A 109.5
C19 C20 H20B 109.5
H20A C20 H20B 109.5
C19 C20 H20C 109.5
H20A C20 H20C 109.5
H20B C20 H20C 109.5
C22 C21 P2 120.5(2)
C22 C21 H21A 107.2
P2 C21 H21A 107.2
C22 C21 H21B 107.2
P2 C21 H21B 107.2
H21A C21 H21B 106.8
C21 C22 H22A 109.5
C21 C22 H22B 109.5
H22A C22 H22B 109.5
C21 C22 H22C 109.5
H22A C22 H22C 109.5
H22B C22 H22C 109.5
C24 C23 P3 118.1(2)
C24 C23 H23A 107.8
P3 C23 H23A 107.8
C24 C23 H23B 107.8
P3 C23 H23B 107.8
H23A C23 H23B 107.1
C23 C24 H24A 109.5
C23 C24 H24B 109.5
H24A C24 H24B 109.5
C23 C24 H24C 109.5
H24A C24 H24C 109.5
H24B C24 H24C 109.5
C26 C25 P3 120.7(2)
C26 C25 H25A 107.1
P3 C25 H25A 107.1
C26 C25 H25B 107.1
P3 C25 H25B 107.1
H25A C25 H25B 106.8
C25 C26 H26A 109.5
C25 C26 H26B 109.5
H26A C26 H26B 109.5
C25 C26 H26C 109.5
H26A C26 H26C 109.5
H26B C26 H26C 109.5
C28 C27 P3 118.8(3)
C28 C27 H27A 107.6
P3 C27 H27A 107.6
C28 C27 H27B 107.6
P3 C27 H27B 107.6
H27A C27 H27B 107.1
C27 C28 H28A 109.5
C27 C28 H28B 109.5
H28A C28 H28B 109.5
C27 C28 H28C 109.5
H28A C28 H28C 109.5
H28B C28 H28C 109.5
C29 B C53 113.9(2)
C29 B C45 111.3(2)
C53 B C45 103.18(19)
C29 B C37 103.38(19)
C53 B C37 112.7(2)
C45 B C37 112.8(2)
C30 C29 C34 115.6(2)
C30 C29 B 120.1(2)
C34 C29 B 124.0(2)
C31 C30 C29 122.9(3)
C31 C30 H30 118.6
C29 C30 H30 118.6
C32 C31 C30 120.3(3)
C32 C31 C35 120.7(3)
C30 C31 C35 119.0(3)
C31 C32 C33 118.4(2)
C31 C32 H32 120.8
C33 C32 H32 120.8
C32 C33 C34 120.8(3)
C32 C33 C36 118.2(3)
C34 C33 C36 121.0(3)
C33 C34 C29 121.9(3)
C33 C34 H34 119.0
C29 C34 H34 119.0
F1 C35 F3 110.6(4)
F1 C35 F2 104.8(3)
F3 C35 F2 100.9(4)
F1A C35 F3A 106.8(9)
F1A C35 F2A 100.6(9)
F3A C35 F2A 106.9(8)
F1 C35 C31 114.8(3)
F3 C35 C31 112.6(3)
F2 C35 C31 112.0(3)
F2A C35 C31 112.4(5)
F1A C35 C31 116.5(6)
F3A C35 C31 112.6(5)
F5 C36 F6 108.2(3)
F5 C36 F4 105.9(3)
F6 C36 F4 102.6(4)
F5A C36 F4A 117.0(11)
F5A C36 F6A 110.5(12)
F4A C36 F6A 90.6(10)
F5 C36 C33 113.6(3)
F6 C36 C33 111.9(3)
F4 C36 C33 113.8(3)
F5A C36 C33 119.6(8)
F4A C36 C33 108.6(5)
F6A C36 C33 106.3(5)
C42 C37 C38 115.9(2)
C42 C37 B 122.0(2)
C38 C37 B 121.6(2)
C39 C38 C37 122.1(2)
C39 C38 H38 119.0
C37 C38 H38 119.0
C40 C39 C38 121.0(2)
C40 C39 C43 118.7(2)
C38 C39 C43 120.3(2)
C39 C40 C41 118.2(2)
C39 C40 H40 120.9
C41 C40 H40 120.9
C40 C41 C42 120.7(2)
C40 C41 C44 119.9(2)
C42 C41 C44 119.4(2)
C37 C42 C41 122.2(2)
C37 C42 H42 118.9
C41 C42 H42 118.9
F9 C43 F7 107.7(3)
F9 C43 F8 106.5(3)
F7 C43 F8 103.9(3)
F9A C43 F8A 108.2(16)
F9A C43 F7A 102.5(16)
F8A C43 F7A 104.2(15)
F9 C43 C39 112.8(3)
F7 C43 C39 112.7(3)
F8 C43 C39 112.6(3)
F9A C43 C39 117.2(8)
F8A C43 C39 111.7(7)
F7A C43 C39 111.8(7)
F10 C44 F11 111.1(4)
F10 C44 F12 104.6(4)
F11 C44 F12 102.8(3)
F10A C44 F11A 109.4(8)
F10A C44 F12A 102.1(8)
F11A C44 F12A 97.8(8)
F10 C44 C41 114.0(3)
F11 C44 C41 112.7(2)
F12 C44 C41 110.8(3)
F10A C44 C41 116.4(6)
F11A C44 C41 117.5(5)
F12A C44 C41 110.9(5)
C50 C45 C46 115.2(2)
C50 C45 B 121.9(2)
C46 C45 B 122.6(2)
C47 C46 C45 122.7(2)
C47 C46 H46 118.6
C45 C46 H46 118.6
C48 C47 C46 120.8(2)
C48 C47 C51 119.5(3)
C46 C47 C51 119.7(3)
C47 C48 C49 117.9(2)
C47 C48 H48 121.0
C49 C48 H48 121.0
C48 C49 C50 121.0(2)
C48 C49 C52 119.1(3)
C50 C49 C52 119.9(3)
C49 C50 C45 122.3(2)
C49 C50 H50 118.8
C45 C50 H50 118.8
F13 C51 F14 106.5(5)
F13 C51 F15 107.0(5)
F14 C51 F15 101.8(5)
F13A C51 F14A 105.5(8)
F13A C51 F15A 110.9(8)
F14A C51 F15A 101.2(8)
F13 C51 C47 114.4(3)
F14 C51 C47 114.7(3)
F15 C51 C47 111.5(3)
F13A C51 C47 115.0(5)
F14A C51 C47 112.5(5)
F15A C51 C47 110.8(5)
F17 C52 F16 108.3(4)
F17 C52 F18 104.7(4)
F16 C52 F18 102.7(4)
F17A C52 F16A 109.0(10)
F17A C52 F18A 103.7(10)
F16A C52 F18A 102.5(9)
F17 C52 C49 114.1(3)
F16 C52 C49 112.9(3)
F18 C52 C49 113.2(3)
F17A C52 C49 115.9(6)
F16A C52 C49 112.7(5)
F18A C52 C49 111.9(5)
C54 C53 C58 115.9(2)
C54 C53 B 122.4(2)
C58 C53 B 121.2(2)
C55 C54 C53 122.2(2)
C55 C54 H54 118.9
C53 C54 H54 118.9
C56 C55 C54 120.9(2)
C56 C55 C59 120.1(2)
C54 C55 C59 119.1(2)
C55 C56 C57 118.2(2)
C55 C56 H56 120.9
C57 C56 H56 120.9
C56 C57 C58 120.6(2)
C56 C57 C60 118.4(2)
C58 C57 C60 120.9(2)
C57 C58 C53 122.2(2)
C57 C58 H58 118.9
C53 C58 H58 118.9
F19 C59 F21 107.1(4)
F19 C59 F20 106.2(4)
F21 C59 F20 102.7(4)
F19A C59 F20A 105.7(8)
F19A C59 F21A 104.4(8)
F20A C59 F21A 104.1(8)
F19 C59 C55 114.4(3)
F21 C59 C55 113.8(3)
F20 C59 C55 111.7(3)
F19A C59 C55 114.7(5)
F20A C59 C55 113.5(5)
F21A C59 C55 113.4(5)
F22 C60 F23 108.7(3)
F22 C60 F24 105.4(3)
F23 C60 F24 104.1(3)
F22 C60 C57 112.5(3)
F23 C60 C57 113.1(2)
F24 C60 C57 112.3(3)

loop_
_geom_bond_atom_site_label_1
_geom_bond_atom_site_label_2
_geom_bond_distance
Ru C5 2.270(3)
Ru C2 2.283(3)
Ru C4 2.286(3)
Ru C1 2.290(3)
Ru C3 2.301(3)
Ru P1 2.3532(8)
Ru P2 2.3542(8)
Ru P3 2.3554(8)
P1 C15 1.846(3)
P1 C13 1.848(3)
P1 C11 1.870(3)
P2 C19 1.849(3)
P2 C21 1.853(3)
P2 C17 1.857(3)
P3 C23 1.838(3)
P3 C27 1.843(3)
P3 C25 1.857(3)
C1 C5 1.415(4)
C1 C2 1.417(4)
C1 C6 1.508(4)
C2 C3 1.414(4)
C2 C7 1.506(4)
C3 C4 1.409(4)
C3 C8 1.508(4)
C4 C5 1.426(4)
C4 C9 1.506(4)
C5 C10 1.502(5)
C6 H6A 0.9700
C6 H6B 0.9700
C6 H6C 0.9700
C7 H7A 0.9700
C7 H7B 0.9700
C7 H7C 0.9700
C8 H8A 0.9700
C8 H8B 0.9700
C8 H8C 0.9700
C9 H9A 0.9700
C9 H9B 0.9700
C9 H9C 0.9700
C10 H10A 0.9700
C10 H10B 0.9700
C10 H10C 0.9700
C11 C12 1.532(4)
C11 H11A 0.9800
C11 H11B 0.9800
C12 H12A 0.9700
C12 H12B 0.9700
C12 H12C 0.9700
C13 C14 1.518(4)
C13 H13A 0.9800
C13 H13B 0.9800
C14 H14A 0.9700
C14 H14B 0.9700
C14 H14C 0.9700
C15 C16 1.538(4)
C15 H15A 0.9800
C15 H15B 0.9800
C16 H16A 0.9700
C16 H16B 0.9700
C16 H16C 0.9700
C17 C18 1.523(4)
C17 H17A 0.9800
C17 H17B 0.9800
C18 H18A 0.9700
C18 H18B 0.9700
C18 H18C 0.9700
C19 C20 1.526(4)
C19 H19A 0.9800
C19 H19B 0.9800
C20 H20A 0.9700
C20 H20B 0.9700
C20 H20C 0.9700
C21 C22 1.534(4)
C21 H21A 0.9800
C21 H21B 0.9800
C22 H22A 0.9700
C22 H22B 0.9700
C22 H22C 0.9700
C23 C24 1.498(5)
C23 H23A 0.9800
C23 H23B 0.9800
C24 H24A 0.9700
C24 H24B 0.9700
C24 H24C 0.9700
C25 C26 1.533(4)
C25 H25A 0.9800
C25 H25B 0.9800
C26 H26A 0.9700
C26 H26B 0.9700
C26 H26C 0.9700
C27 C28 1.528(4)
C27 H27A 0.9800
C27 H27B 0.9800
C28 H28A 0.9700
C28 H28B 0.9700
C28 H28C 0.9700
B C29 1.633(4)
B C37 1.643(3)
B C45 1.641(4)
B C53 1.641(4)
C29 C30 1.398(4)
C29 C34 1.402(4)
C30 C31 1.384(4)
C30 H30 0.9400
C31 C32 1.383(4)
C31 C35 1.492(4)
C32 C33 1.387(4)
C32 H32 0.9400
C33 C34 1.391(4)
C33 C36 1.502(4)
C34 H34 0.9400
C35 F1 1.289(4)
C35 F2 1.330(5)
C35 F3 1.308(5)
C35 F1A 1.170(14)
C35 F2A 1.376(13)
C35 F3A 1.252(12)
C36 F4 1.352(5)
C36 F5 1.296(4)
C36 F6 1.338(5)
C36 F4A 1.377(15)
C36 F5A 1.016(16)
C36 F6A 1.495(16)
C37 C42 1.393(3)
C37 C38 1.404(3)
C38 C39 1.388(3)
C38 H38 0.9400
C39 C40 1.384(4)
C39 C43 1.503(4)
C40 C41 1.385(4)
C40 H40 0.9400
C41 C42 1.396(3)
C41 C44 1.497(4)
C42 H42 0.9400
C43 F7 1.326(4)
C43 F8 1.339(4)
C43 F9 1.303(4)
C43 F7A 1.34(2)
C43 F8A 1.32(2)
C43 F9A 1.13(2)
C44 F10 1.259(4)
C44 F11 1.334(4)
C44 F12 1.361(5)
C44 F10A 1.206(14)
C44 F11A 1.211(12)
C44 F12A 1.435(13)
C45 C50 1.398(3)
C45 C46 1.402(3)
C46 C47 1.387(4)
C46 H46 0.9400
C47 C48 1.380(4)
C47 C51 1.495(4)
C48 C49 1.386(4)
C48 H48 0.9400
C49 C50 1.390(4)
C49 C52 1.491(4)
C50 H50 0.9400
C51 F13 1.286(5)
C51 F14 1.295(5)
C51 F15 1.296(5)
C51 F13A 1.209(11)
C51 F14A 1.263(12)
C51 F15A 1.317(11)
C52 F16 1.323(5)
C52 F17 1.289(4)
C52 F18 1.328(4)
C52 F16A 1.268(14)
C52 F17A 1.168(13)
C52 F18A 1.340(13)
C53 C54 1.397(3)
C53 C58 1.402(3)
C54 C55 1.389(3)
C54 H54 0.9400
C55 C56 1.386(4)
C55 C59 1.493(4)
C56 C57 1.387(4)
C56 H56 0.9400
C57 C58 1.390(3)
C57 C60 1.499(4)
C58 H58 0.9400
C59 F19 1.282(4)
C59 F20 1.327(5)
C59 F21 1.292(5)
C59 F19A 1.247(12)
C59 F20A 1.257(12)
C59 F21A 1.275(12)
C60 F22 1.309(4)
C60 F23 1.327(4)
C60 F24 1.332(4)
